data_2215090
loop_
_publ_author_name
'Dao-Fa He'
'Xin-J\"u Ma'
'Lin Lin Ma'
'Shan Shu'
'Zhi-Min Jin'

_publ_section_title
;
 2-(4-Methylphenylsulfonamido)acetic acid
;
_journal_coeditor_code FL2149
_journal_issue 9
_journal_name_full 'Acta Crystallographica Section E'
_journal_page_first o3719
_journal_page_last o3719
_journal_paper_doi 10.1107/S1600536807037749
_journal_volume 63
_journal_year 2007
_chemical_formula_iupac 'C9 H11 N O4 S'
_chemical_formula_moiety 'C9 H11 N O4 S'
_chemical_formula_sum 'C9 H11 N O4 S'
_chemical_formula_weight 229.26
_chemical_name_systematic
;
2-(4-Methylphenylsulfonamido)acetic acid
;
_space_group_IT_number 14
_symmetry_cell_setting monoclinic
_symmetry_space_group_name_Hall '-P 2ybc'
_symmetry_space_group_name_H-M 'P 1 21/c 1'
_atom_sites_solution_hydrogens geom
_atom_sites_solution_primary direct
_atom_sites_solution_secondary difmap
_audit_creation_method SHELXL97
_cell_angle_alpha 90.00
_cell_angle_beta 109.069(2)
_cell_angle_gamma 90.00
_cell_formula_units_Z 8
_cell_length_a 22.3240(19)
_cell_length_b 5.7263(5)
_cell_length_c 16.5526(14)
_cell_measurement_reflns_used 1978
_cell_measurement_temperature 298(2)
_cell_measurement_theta_max 24.26
_cell_measurement_theta_min 2.64
_cell_volume 1999.9(3)
_computing_cell_refinement 'SAINT (Bruker, 2000)'
_computing_data_collection 'SMART (Bruker, 2000)'
_computing_data_reduction SAINT
_computing_molecular_graphics 'SHELXTL (Bruker, 2000)'
_computing_publication_material SHELXL97
_computing_structure_refinement 'SHELXL97 (Sheldrick, 1997)'
_computing_structure_solution 'SHELXS97 (Sheldrick, 1997)'
_diffrn_ambient_temperature 298(2)
_diffrn_measured_fraction_theta_full 0.998
_diffrn_measured_fraction_theta_max 0.998
_diffrn_measurement_device_type 'Bruker APEX area-detector'
_diffrn_measurement_method '\f and \w'
_diffrn_radiation_monochromator graphite
_diffrn_radiation_source 'fine-focus sealed tube'
_diffrn_radiation_type MoK\a
_diffrn_radiation_wavelength 0.71073
_diffrn_reflns_av_R_equivalents 0.0491
_diffrn_reflns_av_sigmaI/netI 0.0622
_diffrn_reflns_limit_h_max 26
_diffrn_reflns_limit_h_min -24
_diffrn_reflns_limit_k_max 6
_diffrn_reflns_limit_k_min -6
_diffrn_reflns_limit_l_max 19
_diffrn_reflns_limit_l_min -18
_diffrn_reflns_number 9980
_diffrn_reflns_theta_full 25.02
_diffrn_reflns_theta_max 25.02
_diffrn_reflns_theta_min 0.97
_diffrn_standards_number 0
_exptl_absorpt_coefficient_mu 0.317
_exptl_absorpt_correction_T_max 0.9560
_exptl_absorpt_correction_T_min 0.9193
_exptl_absorpt_correction_type multi-scan
_exptl_absorpt_process_details '(SADABS; Bruker, 2000)'
_exptl_crystal_colour colourless
_exptl_crystal_density_diffrn 1.523
_exptl_crystal_density_method 'not measured'
_exptl_crystal_description rod
_exptl_crystal_F_000 960
_exptl_crystal_size_max 0.27
_exptl_crystal_size_mid 0.13
_exptl_crystal_size_min 0.11
_refine_diff_density_max 0.624
_refine_diff_density_min -0.406
_refine_ls_extinction_method none
_refine_ls_goodness_of_fit_ref 1.286
_refine_ls_hydrogen_treatment constr
_refine_ls_matrix_type full
_refine_ls_number_parameters 275
_refine_ls_number_reflns 3524
_refine_ls_number_restraints 0
_refine_ls_restrained_S_all 1.286
_refine_ls_R_factor_all 0.0741
_refine_ls_R_factor_gt 0.0565
_refine_ls_shift/su_max 0.001
_refine_ls_shift/su_mean 0.000
_refine_ls_structure_factor_coef Fsqd
_refine_ls_weighting_details 'calc w = 1/[\s^2^(Fo^2^)+(0.0579P)^2^+6.265P] where P=(Fo^2^+2Fc^2^)/3'
_refine_ls_weighting_scheme calc
_refine_ls_wR_factor_gt 0.1052
_refine_ls_wR_factor_ref 0.1135
_reflns_number_gt 2969
_reflns_number_total 3524
_reflns_threshold_expression I>2\s(I)
_cod_data_source_file fl2149.cif
_cod_data_source_block I
_cod_original_sg_symbol_H-M 'P 21/c'
_cod_database_code 2215090
_cod_database_fobs_code 2215090

loop_
_symmetry_equiv_pos_as_xyz
'x, y, z'
'-x, y+1/2, -z+1/2'
'-x, -y, -z'
'x, -y-1/2, z-1/2'

loop_
_atom_site_type_symbol
_atom_site_label
_atom_site_fract_x
_atom_site_fract_y
_atom_site_fract_z
_atom_site_U_iso_or_equiv
_atom_site_adp_type
_atom_site_calc_flag
_atom_site_refinement_flags
_atom_site_occupancy
S S1 0.39781(7) 0.4002(3) 0.17822(9) 0.0304(4) Uani d . 1
S S2 0.10566(7) 0.3305(3) 0.28814(10) 0.0337(4) Uani d . 1
O O1 0.4177(2) 0.4520(8) 0.1064(3) 0.0430(12) Uani d . 1
O O2 0.3857(2) 0.5823(8) 0.2284(3) 0.0448(12) Uani d . 1
O O3 0.4516(2) 0.2409(9) 0.4589(3) 0.0496(13) Uani d . 1
H H3 0.4681 0.3220 0.5012 0.074 Uiso calc R 1
O O4 0.5043(2) 0.4794(8) 0.3988(2) 0.0378(11) Uani d . 1
O O5 0.1138(2) 0.5130(8) 0.3486(3) 0.0471(12) Uani d . 1
O O6 0.0937(2) 0.3832(9) 0.2000(3) 0.0499(13) Uani d . 1
O O7 0.0451(2) 0.2317(9) 0.5077(3) 0.0534(13) Uani d . 1
H H7 0.0287 0.3211 0.5331 0.080 Uiso calc R 1
O O8 -0.0094(2) 0.4433(9) 0.3949(3) 0.0463(12) Uani d . 1
N N1 0.4533(2) 0.2403(9) 0.2423(3) 0.0324(12) Uani d . 1
H H1 0.4873 0.2066 0.2310 0.039 Uiso calc R 1
N N2 0.0455(2) 0.1782(10) 0.2924(3) 0.0374(13) Uani d . 1
H H2 0.0144 0.1465 0.2470 0.045 Uiso calc R 1
C C1 0.1630(3) -0.1992(14) 0.0510(5) 0.056(2) Uani d . 1
H H1A 0.1703 -0.3438 0.0821 0.083 Uiso calc R 1
H H1B 0.1541 -0.2304 -0.0087 0.083 Uiso calc R 1
H H1C 0.1276 -0.1201 0.0594 0.083 Uiso calc R 1
C C2 0.2204(3) -0.0497(11) 0.0825(4) 0.0383(16) Uani d . 1
C C3 0.2776(3) -0.1197(11) 0.0739(4) 0.0374(16) Uani d . 1
H H3A 0.2796 -0.2623 0.0481 0.045 Uiso calc R 1
C C4 0.3313(3) 0.0154(11) 0.1025(4) 0.0364(15) Uani d . 1
H H4 0.3688 -0.0330 0.0946 0.044 Uiso calc R 1
C C5 0.3288(3) 0.2253(11) 0.1432(4) 0.0317(14) Uani d . 1
C C6 0.2732(3) 0.2982(12) 0.1535(4) 0.0421(17) Uani d . 1
H H6 0.2716 0.4380 0.1813 0.050 Uiso calc R 1
C C7 0.2202(3) 0.1619(13) 0.1223(4) 0.0447(18) Uani d . 1
H H7A 0.1824 0.2144 0.1281 0.054 Uiso calc R 1
C C8 0.4430(3) 0.1568(11) 0.3196(4) 0.0329(14) Uani d . 1
H H8A 0.4616 0.0026 0.3330 0.039 Uiso calc R 1
H H8B 0.3978 0.1414 0.3087 0.039 Uiso calc R 1
C C9 0.4702(3) 0.3116(11) 0.3958(4) 0.0302(14) Uani d . 1
C C10 0.3427(3) -0.2626(13) 0.3970(4) 0.0487(18) Uani d . 1
H H10A 0.3753 -0.1830 0.4409 0.073 Uiso calc R 1
H H10B 0.3564 -0.2870 0.3484 0.073 Uiso calc R 1
H H10C 0.3343 -0.4107 0.4182 0.073 Uiso calc R 1
C C11 0.2833(3) -0.1171(12) 0.3709(4) 0.0377(16) Uani d . 1
C C12 0.2297(3) -0.1886(12) 0.3062(4) 0.0417(16) Uani d . 1
H H12 0.2306 -0.3289 0.2784 0.050 Uiso calc R 1
C C13 0.1752(3) -0.0585(11) 0.2820(4) 0.0390(16) Uani d . 1
H H13 0.1396 -0.1101 0.2383 0.047 Uiso calc R 1
C C14 0.1737(3) 0.1500(11) 0.3231(4) 0.0324(14) Uani d . 1
C C15 0.2263(3) 0.2262(12) 0.3882(4) 0.0414(17) Uani d . 1
H H15 0.2253 0.3654 0.4167 0.050 Uiso calc R 1
C C16 0.2804(3) 0.0919(12) 0.4102(4) 0.0419(16) Uani d . 1
H H16 0.3163 0.1446 0.4531 0.050 Uiso calc R 1
C C17 0.0465(3) 0.0973(12) 0.3763(4) 0.0406(16) Uani d . 1
H H17A 0.0894 0.0511 0.4090 0.049 Uiso calc R 1
H H17B 0.0197 -0.0396 0.3691 0.049 Uiso calc R 1
C C18 0.0242(3) 0.2790(12) 0.4257(4) 0.0346(15) Uani d . 1

loop_
_atom_site_aniso_label
_atom_site_aniso_U_11
_atom_site_aniso_U_22
_atom_site_aniso_U_33
_atom_site_aniso_U_12
_atom_site_aniso_U_13
_atom_site_aniso_U_23
S1 0.0359(9) 0.0317(9) 0.0215(8) 0.0010(7) 0.0065(6) -0.0006(6)
S2 0.0331(9) 0.0361(9) 0.0313(9) 0.0002(7) 0.0096(7) 0.0007(7)
O1 0.049(3) 0.050(3) 0.028(2) -0.008(2) 0.010(2) 0.011(2)
O2 0.053(3) 0.040(3) 0.038(3) 0.002(2) 0.010(2) -0.006(2)
O3 0.068(3) 0.061(3) 0.024(2) -0.018(3) 0.021(2) 0.000(2)
O4 0.042(3) 0.049(3) 0.023(2) -0.015(2) 0.0099(19) -0.005(2)
O5 0.044(3) 0.045(3) 0.054(3) 0.000(2) 0.017(2) -0.009(2)
O6 0.048(3) 0.060(3) 0.043(3) 0.009(2) 0.017(2) 0.012(2)
O7 0.068(4) 0.060(3) 0.032(3) 0.006(3) 0.016(2) 0.005(2)
O8 0.044(3) 0.057(3) 0.036(3) 0.015(3) 0.012(2) 0.005(2)
N1 0.027(3) 0.043(3) 0.030(3) 0.001(2) 0.013(2) 0.000(2)
N2 0.029(3) 0.050(3) 0.028(3) -0.002(3) 0.003(2) -0.004(2)
C1 0.051(5) 0.060(5) 0.047(4) -0.004(4) 0.005(4) 0.010(4)
C2 0.040(4) 0.035(4) 0.035(4) -0.004(3) 0.005(3) 0.011(3)
C3 0.042(4) 0.029(3) 0.034(4) 0.004(3) 0.002(3) -0.003(3)
C4 0.030(3) 0.044(4) 0.033(4) 0.005(3) 0.007(3) 0.001(3)
C5 0.038(4) 0.035(4) 0.022(3) 0.003(3) 0.008(3) 0.004(3)
C6 0.041(4) 0.040(4) 0.050(4) 0.004(3) 0.021(3) -0.003(3)
C7 0.038(4) 0.050(4) 0.051(4) 0.008(3) 0.020(3) 0.014(4)
C8 0.039(4) 0.031(3) 0.027(3) 0.002(3) 0.009(3) 0.002(3)
C9 0.025(3) 0.042(4) 0.020(3) 0.007(3) 0.004(2) 0.004(3)
C10 0.053(5) 0.049(4) 0.050(4) 0.004(4) 0.025(4) 0.008(4)
C11 0.042(4) 0.040(4) 0.037(4) 0.004(3) 0.020(3) 0.012(3)
C12 0.049(4) 0.038(4) 0.037(4) 0.006(3) 0.014(3) -0.006(3)
C13 0.041(4) 0.040(4) 0.033(4) -0.010(3) 0.009(3) -0.009(3)
C14 0.032(3) 0.034(4) 0.032(3) -0.004(3) 0.012(3) 0.002(3)
C15 0.049(4) 0.043(4) 0.029(4) -0.001(3) 0.009(3) -0.010(3)
C16 0.041(4) 0.045(4) 0.035(4) -0.004(3) 0.004(3) -0.004(3)
C17 0.037(4) 0.041(4) 0.041(4) -0.007(3) 0.009(3) 0.002(3)
C18 0.030(4) 0.043(4) 0.030(4) -0.011(3) 0.009(3) -0.002(3)

loop_
_atom_type_symbol
_atom_type_description
_atom_type_scat_dispersion_real
_atom_type_scat_dispersion_imag
_atom_type_scat_source
C C 0.0033 0.0016 'International Tables Vol C Tables 4.2.6.8 and 6.1.1.4'
H H 0.0000 0.0000 'International Tables Vol C Tables 4.2.6.8 and 6.1.1.4'
N N 0.0061 0.0033 'International Tables Vol C Tables 4.2.6.8 and 6.1.1.4'
O O 0.0106 0.0060 'International Tables Vol C Tables 4.2.6.8 and 6.1.1.4'
S S 0.1246 0.1234 'International Tables Vol C Tables 4.2.6.8 and 6.1.1.4'

loop_
_geom_angle_atom_site_label_1
_geom_angle_atom_site_label_2
_geom_angle_atom_site_label_3
_geom_angle
_geom_angle_publ_flag
O2 S1 O1 120.4(3) yes
O2 S1 N1 106.4(3) yes
O1 S1 N1 106.4(3) yes
O2 S1 C5 107.3(3) yes
O1 S1 C5 108.6(3) yes
N1 S1 C5 107.0(3) yes
O5 S2 O6 120.3(3) ?
O5 S2 N2 106.4(3) ?
O6 S2 N2 106.1(3) ?
O5 S2 C14 107.5(3) ?
O6 S2 C14 108.2(3) ?
N2 S2 C14 107.8(3) ?
C9 O3 H3 109.5 ?
C18 O7 H7 109.5 ?
C8 N1 S1 117.0(4) ?
C8 N1 H1 121.5 ?
S1 N1 H1 121.5 ?
C17 N2 S2 117.2(4) ?
C17 N2 H2 121.4 ?
S2 N2 H2 121.4 ?
C2 C1 H1A 109.5 ?
C2 C1 H1B 109.5 ?
H1A C1 H1B 109.5 ?
C2 C1 H1C 109.5 ?
H1A C1 H1C 109.5 ?
H1B C1 H1C 109.5 ?
C7 C2 C3 116.7(6) ?
C7 C2 C1 122.4(6) ?
C3 C2 C1 120.9(6) ?
C4 C3 C2 122.0(6) ?
C4 C3 H3A 119.0 ?
C2 C3 H3A 119.0 ?
C3 C4 C5 119.0(6) ?
C3 C4 H4 120.5 ?
C5 C4 H4 120.5 ?
C6 C5 C4 120.4(6) ?
C6 C5 S1 120.9(5) ?
C4 C5 S1 118.7(5) ?
C5 C6 C7 119.0(6) ?
C5 C6 H6 120.5 ?
C7 C6 H6 120.5 ?
C6 C7 C2 122.8(6) ?
C6 C7 H7A 118.6 ?
C2 C7 H7A 118.6 ?
N1 C8 C9 114.2(5) ?
N1 C8 H8A 108.7 ?
C9 C8 H8A 108.7 ?
N1 C8 H8B 108.7 ?
C9 C8 H8B 108.7 ?
H8A C8 H8B 107.6 ?
O4 C9 O3 124.7(6) ?
O4 C9 C8 125.2(5) ?
O3 C9 C8 110.0(5) ?
C11 C10 H10A 109.5 ?
C11 C10 H10B 109.5 ?
H10A C10 H10B 109.5 ?
C11 C10 H10C 109.5 ?
H10A C10 H10C 109.5 ?
H10B C10 H10C 109.5 ?
C16 C11 C12 117.6(6) ?
C16 C11 C10 121.3(6) ?
C12 C11 C10 121.1(6) ?
C13 C12 C11 121.8(6) ?
C13 C12 H12 119.1 ?
C11 C12 H12 119.1 ?
C12 C13 C14 119.2(6) ?
C12 C13 H13 120.4 ?
C14 C13 H13 120.4 ?
C15 C14 C13 120.4(6) ?
C15 C14 S2 119.4(5) ?
C13 C14 S2 120.0(5) ?
C16 C15 C14 118.6(6) ?
C16 C15 H15 120.7 ?
C14 C15 H15 120.7 ?
C11 C16 C15 122.3(6) ?
C11 C16 H16 118.9 ?
C15 C16 H16 118.9 ?
N2 C17 C18 113.2(5) ?
N2 C17 H17A 108.9 ?
C18 C17 H17A 108.9 ?
N2 C17 H17B 108.9 ?
C18 C17 H17B 108.9 ?
H17A C17 H17B 107.8 ?
O8 C18 O7 124.0(6) ?
O8 C18 C17 125.4(6) ?
O7 C18 C17 110.6(6) ?

loop_
_geom_bond_atom_site_label_1
_geom_bond_atom_site_label_2
_geom_bond_distance
_geom_bond_publ_flag
S1 O2 1.413(4) yes
S1 O1 1.429(4) yes
S1 N1 1.625(5) yes
S1 C5 1.769(6) yes
S2 O5 1.417(5) ?
S2 O6 1.427(5) ?
S2 N2 1.622(5) ?
S2 C14 1.771(6) ?
O3 C9 1.308(7) ?
O3 H3 0.8200 ?
O4 C9 1.216(7) ?
O7 C18 1.311(7) ?
O7 H7 0.8200 ?
O8 C18 1.208(8) ?
N1 C8 1.453(7) ?
N1 H1 0.8600 ?
N2 C17 1.457(8) ?
N2 H2 0.8600 ?
C1 C2 1.486(9) ?
C1 H1A 0.9600 ?
C1 H1B 0.9600 ?
C1 H1C 0.9600 ?
C2 C7 1.380(10) ?
C2 C3 1.389(9) ?
C3 C4 1.374(9) ?
C3 H3A 0.9300 ?
C4 C5 1.388(9) ?
C4 H4 0.9300 ?
C5 C6 1.370(8) ?
C6 C7 1.371(9) ?
C6 H6 0.9300 ?
C7 H7A 0.9300 ?
C8 C9 1.499(8) ?
C8 H8A 0.9700 ?
C8 H8B 0.9700 ?
C10 C11 1.506(9) ?
C10 H10A 0.9600 ?
C10 H10B 0.9600 ?
C10 H10C 0.9600 ?
C11 C16 1.373(9) ?
C11 C12 1.382(9) ?
C12 C13 1.370(9) ?
C12 H12 0.9300 ?
C13 C14 1.381(9) ?
C13 H13 0.9300 ?
C14 C15 1.380(8) ?
C15 C16 1.377(9) ?
C15 H15 0.9300 ?
C16 H16 0.9300 ?
C17 C18 1.506(9) ?
C17 H17A 0.9700 ?
C17 H17B 0.9700 ?

loop_
_geom_hbond_atom_site_label_D
_geom_hbond_atom_site_label_H
_geom_hbond_atom_site_label_A
_geom_hbond_site_symmetry_A
_geom_hbond_distance_DH
_geom_hbond_distance_HA
_geom_hbond_distance_DA
_geom_hbond_angle_DHA
_geom_hbond_publ_flag
N1 H1 O4 2_645 0.86 2.57 3.167(6) 127 yes
N2 H2 O8 2_545 0.86 2.59 3.231(7) 132 yes
O3 H3 O4 3_666 0.82 1.94 2.751(6) 172 yes
O7 H7 O8 3_566 0.82 1.94 2.745(7) 167 yes
C1 H1B O5 4_565 0.96 2.56 3.342(7) 138 yes
C10 H10B O2 1_545 0.96 2.40 3.353(7) 170 yes
C17 H17B O6 2_545 0.97 2.45 3.211(6) 134 yes

loop_
_geom_torsion_atom_site_label_1
_geom_torsion_atom_site_label_2
_geom_torsion_atom_site_label_3
_geom_torsion_atom_site_label_4
_geom_torsion
O2 S1 N1 C8 52.6(5)
O1 S1 N1 C8 -177.8(4)
C5 S1 N1 C8 -61.8(5)
O5 S2 N2 C17 -51.9(5)
O6 S2 N2 C17 178.9(5)
C14 S2 N2 C17 63.2(5)
C7 C2 C3 C4 -0.8(9)
C1 C2 C3 C4 -180.0(6)
C2 C3 C4 C5 1.8(9)
C3 C4 C5 C6 -1.0(9)
C3 C4 C5 S1 -179.0(5)
O2 S1 C5 C6 10.9(6)
O1 S1 C5 C6 -120.8(5)
N1 S1 C5 C6 124.8(5)
O2 S1 C5 C4 -171.1(5)
O1 S1 C5 C4 57.2(5)
N1 S1 C5 C4 -57.3(5)
C4 C5 C6 C7 -0.6(9)
S1 C5 C6 C7 177.3(5)
C5 C6 C7 C2 1.7(10)
C3 C2 C7 C6 -1.0(10)
C1 C2 C7 C6 178.2(6)
S1 N1 C8 C9 -93.0(5)
N1 C8 C9 O4 -8.0(9)
N1 C8 C9 O3 171.5(5)
C16 C11 C12 C13 -0.6(10)
C10 C11 C12 C13 179.8(6)
C11 C12 C13 C14 0.1(10)
C12 C13 C14 C15 -0.3(9)
C12 C13 C14 S2 175.8(5)
O5 S2 C14 C15 -12.0(6)
O6 S2 C14 C15 119.3(5)
N2 S2 C14 C15 -126.4(5)
O5 S2 C14 C13 171.9(5)
O6 S2 C14 C13 -56.8(6)
N2 S2 C14 C13 57.5(6)
C13 C14 C15 C16 1.0(10)
S2 C14 C15 C16 -175.1(5)
C12 C11 C16 C15 1.3(10)
C10 C11 C16 C15 -179.1(6)
C14 C15 C16 C11 -1.5(10)
S2 N2 C17 C18 82.7(6)
N2 C17 C18 O8 22.6(9)
N2 C17 C18 O7 -158.9(5)

loop_
_cod_related_entry_id
_cod_related_entry_database
_cod_related_entry_code
1 ChemSpider 63819
